data_1527901
loop_
_publ_author_name
'Onoda, M.'
'Kawada, I.'
'Saeki, M.'

_publ_section_title
;
 Superstructures of Ti2 S3 (4H)
;
_journal_name_full 'Zeitschrift fuer Anorganische und Allgemeine Chemie'
_journal_page_first 62
_journal_page_last 74
_journal_volume 457
_journal_year 1979
_chemical_formula_sum 'S Ti0.662'
_chemical_name_systematic 'Ti0.662 S'
_space_group_IT_number 9
_symmetry_space_group_name_Hall 'C -2yc'
_symmetry_space_group_name_H-M 'C 1 c 1'
_cell_angle_alpha 90
_cell_angle_beta 90
_cell_angle_gamma 90
_cell_formula_units_Z 72
_cell_length_a 10.286
_cell_length_b 5.9383
_cell_length_c 34.924
_cell_volume 2133.205
_citation_journal_id_ASTM ZAACAB
_cod_data_source_file Onoda_ZAACAB_1979_950.cif
_cod_data_source_block S1Ti0.662
_cod_original_formula_sum 'S1 Ti0.662'
_cod_database_code 1527901

loop_
_symmetry_equiv_pos_as_xyz
x,y,z
x,-y,z+1/2
x+1/2,y+1/2,z
x+1/2,-y+1/2,z+1/2

loop_
_atom_site_label
_atom_site_type_symbol
_atom_site_fract_x
_atom_site_fract_y
_atom_site_fract_z
_atom_site_occupancy
_atom_site_U_iso_or_equiv
S13 S-2 0.8333 0 0.375 1 0.0
S9 S-2 0.1667 0 0.2083 1 0.0
Ti6 Ti+3 0 0.8333 0.25 1 0.0
S15 S-2 0.1667 0 0.375 1 0.0
S7 S-2 0.8333 0 0.2083 1 0.0
S12 S-2 0.1667 0.6667 0.2917 1 0.0
Ti5 Ti+3 0.8333 0.6667 0.1667 0.974 0.0
Ti11 Ti+3 0.1667 0.6667 0.4167 1 0.0
S10 S-2 0.8333 0.6667 0.2917 1 0.0
Ti10 Ti+3 0.5 0.6667 0.4167 1 0.0
S6 S-2 0.3333 0.8333 0.125 1 0.0
S5 S-2 0.6667 0.8333 0.125 1 0.0
S18 S-2 0.3333 0.8333 0.4583 1 0.0
Ti7 Ti+3 0.6667 0.8333 0.25 1 0.0
Ti12 Ti+3 0.8333 0.6667 0.4167 1 0.0
Ti2 Ti+3 0.8333 0.6667 0.0833 1 0.0
Ti4 Ti+3 0.1667 0.6667 0.0833 1 0.0
S4 S-2 0 0.8333 0.125 1 0.0
Ti9 Ti+3 0.6667 0.8333 0.3333 0.974 0.0
S1 S-2 0.8333 0 0.0417 1 0.0
Ti1 Ti+3 0 0.8333 0 0.974 0.0
S8 S-2 0.5 0 0.2083 1 0.0
S14 S-2 0.5 0 0.375 1 0.0
S3 S-2 0.1667 0 0.0417 1 0.0
S2 S-2 0.5 0 0.0417 1 0.0
S11 S-2 0.5 0.6667 0.2917 1 0.0
Ti3 Ti+3 0.5 0.6667 0.0833 1 0.0
S16 S-2 0 0.8333 0.4583 1 0.0
Ti8 Ti+3 0.3333 0.8333 0.25 1 0.0
S17 S-2 0.6667 0.8333 0.4583 1 0.0
